data_1518608
loop_
_publ_author_name
'Nielsen, Kurt'
'Boghosian, Soghomon'
'Fehrmann, Rasmus'
'Berg, Rolf Willestofte'

_publ_section_title
;
 Crystal Structure and Spectroscopic Characterization of a Green V(IV)
 Compound, Na8(VO)2(SO4)6
;
_journal_name_full 'Acta Chemica Scandinavica'
_journal_page_first 15
_journal_page_last 23
_journal_volume 53
_journal_year 1999
_chemical_formula_sum 'Na8 O26 S6 V2'
_chemical_formula_weight 894.22
_space_group_IT_number 14
_symmetry_cell_setting monoclinic
_symmetry_Int_Tables_number 14
_symmetry_space_group_name_Hall '-P 2ybc'
_symmetry_space_group_name_H-M 'P 1 21/c 1'
_cell_angle_alpha 90
_cell_angle_beta 90.017(1)
_cell_angle_gamma 90
_cell_formula_units_Z 4
_cell_length_a 8.6454(2)
_cell_length_b 16.0027(4)
_cell_length_c 15.5074(4)
_cell_volume 2145.44(9)
_diffrn_ambient_temperature 295
_diffrn_radiation_probe x-ray
_diffrn_radiation_type MoK\a
_diffrn_radiation_wavelength 0.71069
_exptl_absorpt_coefficient_mu 1.746
_exptl_crystal_density_diffrn 2.768
_exptl_crystal_F_000 1752
_refine_ls_number_parameters 381
_refine_ls_number_reflns 4450
_refine_ls_R_factor_gt 0.0479
_refine_ls_wR_factor_gt 0.0810
_cod_data_source_file Acta-Chem-Scand-1999-53-15-23.cif
_cod_data_source_block Na8(VO)2(SO4)6
_cod_depositor_comments 'Error on Z changed from 5 to 4'
_cod_original_cell_volume 2145.45(9)
_cod_original_sg_symbol_H-M 'P 21/c'
_cod_database_code 1518608

loop_
_symmetry_equiv_pos_site_id
_symmetry_equiv_pos_as_xyz
1 x,y,z
2 -x,1/2+y,1/2-z
3 -x,-y,-z
4 x,1/2-y,1/2+z

loop_
_atom_site_label
_atom_site_type_symbol
_atom_site_thermal_displace_type
_atom_site_fract_x
_atom_site_fract_y
_atom_site_fract_z
_atom_site_occupancy
_atom_site_U_iso_or_equiv
V1 V Uiso 0.47314(11) 0.42560(6) 0.13920(6) 1.000 0.0106(2)
V2 V Uiso 0.97328(11) 0.42132(6) 0.36893(6) 1.000 0.0115(2)
S1 S Uiso 0.5732(2) 0.42470(9) 0.33878(9) 1.000 0.0129(3)
S2 S Uiso 0.4600(2) 0.38763(8) -0.06143(9) 1.000 0.0117(3)
S3 S Uiso 0.4382(2) 0.22106(8) 0.13468(9) 1.000 0.0122(3)
S4 S Uiso 0.0624(2) 0.45290(8) 0.16026(9) 1.000 0.0117(3)
S5 S Uiso 0.9456(2) 0.22126(8) 0.34087(9) 1.000 0.0124(3)
S6 S Uiso 0.9083(2) 0.39854(8) 0.57436(9) 1.000 0.0117(3)
O1 O Uiso 0.6490(5) 0.3970(3) 0.1300(3) 1.000 0.0183(9)
O2 O Uiso 0.4669(5) 0.4503(2) 0.2665(2) 1.000 0.0141(8)
O3 O Uiso 0.3991(5) 0.4325(2) 0.0163(3) 1.000 0.0151(9)
O4 O Uiso 0.3805(5) 0.3091(2) 0.1542(3) 1.000 0.0170(9)
O5 O Uiso 0.5329(5) 0.5505(2) 0.1338(2) 1.000 0.0152(8)
O6 O Uiso 0.2290(5) 0.4729(3) 0.1558(3) 1.000 0.0168(9)
O7 O Uiso 1.1431(5) 0.3934(3) 0.3954(3) 1.000 0.0240(10)
O8 O Uiso 0.9056(5) 0.3121(2) 0.3230(3) 1.000 0.0166(9)
O9 O Uiso 0.8624(5) 0.3981(3) 0.4798(3) 1.000 0.0178(9)
O10 O Uiso 1.0091(5) 0.4690(3) 0.2501(3) 1.000 0.0182(9)
O11 O Uiso 0.9578(5) 0.5425(2) 0.4143(2) 1.000 0.0151(8)
O12 O Uiso 0.7295(5) 0.4571(2) 0.3204(3) 1.000 0.0154(9)
O13 O Uiso 0.5708(6) 0.3340(3) 0.3436(3) 1.000 0.0323(12)
O14 O Uiso 0.5151(5) 0.4623(3) 0.4172(3) 1.000 0.0350(13)
O15 O Uiso 0.3511(6) 0.3228(3) -0.0845(3) 1.000 0.0256(11)
O16 O Uiso 0.6146(5) 0.3571(3) -0.0460(3) 1.000 0.0224(10)
O17 O Uiso 0.6003(5) 0.2246(3) 0.1112(3) 1.000 0.0209(10)
O18 O Uiso 0.3463(6) 0.1877(3) 0.0641(3) 1.000 0.0252(10)
O19 O Uiso 0.4173(6) 0.1728(3) 0.2140(3) 1.000 0.0230(10)
O20 O Uiso 0.0318(5) 0.3668(2) 0.1349(3) 1.000 0.0247(10)
O21 O Uiso -0.0230(5) 0.5099(3) 0.1041(3) 1.000 0.0251(10)
O22 O Uiso 1.0988(5) 0.2063(3) 0.3081(3) 1.000 0.0256(11)
O23 O Uiso 0.8306(5) 0.1735(3) 0.2940(3) 1.000 0.0196(10)
O24 O Uiso 0.9374(5) 0.2073(3) 0.4343(3) 1.000 0.0219(10)
O25 O Uiso 0.9568(5) 0.3150(2) 0.5977(3) 1.000 0.0186(9)
O26 O Uiso 0.7761(5) 0.4300(3) 0.6200(3) 1.000 0.0213(10)
NaL Na Uiso 0.3072(3) 0.0477(2) 0.0104(2) 1.000 0.0229(6)
Na2 Na Uiso 0.1471(3) 0.2794(2) 0.0304(2) 1.000 0.0253(6)
Na3 Na Uiso 0.3227(3) 0.2824(2) 0.3113(2) 1.000 0.0216(6)
Na4 Na Uiso 0.1648(3) 0.5700(2) 0.0093(2) 1.000 0.0316(7)
Na5 Na Uiso 0.3170(3) -0.2193(2) 0.0321(2) 1.000 0.0253(6)
Na6 Na Uiso 0.1855(3) -0.2169(2) 0.3195(2) 1.000 0.0211(6)
Na7 Na Uiso 0.3522(3) 0.5873(2) 0.2549(2) 1.000 0.0205(5)
Na8 Na Uiso -0.2112(3) 0.5793(2) 0.2284(2) 1.000 0.0334(7)

loop_
_atom_type_symbol
_atom_type_description
_atom_type_scat_dispersion_real
_atom_type_scat_dispersion_imag
_atom_type_scat_source
Na Na 0.0362 0.0249 ' International Tables Vol C Tables 4.2.6.8 and 6.1.1.4'
O O 0.0106 0.0060 ' International Tables Vol C Tables 4.2.6.8 and 6.1.1.4'
S S 0.1246 0.1234 ' International Tables Vol C Tables 4.2.6.8 and 6.1.1.4'
V V 0.3005 0.5294 ' International Tables Vol C Tables 4.2.6.8 and 6.1.1.4'

loop_
_geom_angle_atom_site_label_1
_geom_angle_atom_site_label_2
_geom_angle_atom_site_label_3
_geom_angle
_geom_angle_site_symmetry_1
_geom_angle_site_symmetry_3
_geom_angle_publ_flag
O1 V1 O2 99.8(2) . . yes
O1 V1 O3 103.5(2) . . yes
O1 V1 O4 97.0(2) . . yes
O1 V1 O5 92.0(2) . . yes
O1 V1 O6 176.7(2) . . yes
O2 V1 O3 155.30(17) . . yes
O2 V1 O4 93.26(17) . . yes
O2 V1 O5 81.76(13) . . yes
O2 V1 O6 78.29(17) . . yes
O3 V1 O4 91.91(17) . . yes
O3 V1 O5 89.31(14) . . yes
O3 V1 O6 78.03(17) . . yes
O4 V1 O5 170.31(17) . . yes
O4 V1 O6 85.78(17) . . yes
O5 V1 O6 85.07(17) . . yes
O7 V2 O8 96.8(2) . . yes
O7 V2 O9 99.7(2) . . yes
O7 V2 O10 101.6(2) . . yes
O7 V2 O11 103.6(2) . . yes
O7 V2 O12 175.6(2) . . yes
O8 V2 O9 90.21(19) . . yes
O8 V2 O10 92.91(19) . . yes
O8 V2 O11 158.95(18) . . yes
O8 V2 O12 80.31(15) . . yes
O9 V2 O10 157.99(19) . . yes
O9 V2 O11 81.42(17) . . yes
O9 V2 O12 83.62(17) . . yes
O10 V2 O11 88.06(17) . . yes
O10 V2 O12 75.47(17) . . yes
O11 V2 O12 79.58(15) . . yes
O2 S1 O12 108.6(2) . . yes
O2 S1 O13 107.5(2) . . yes
O2 S1 O14 107.5(2) . . yes
O12 S1 O13 112.0(3) . . yes
O12 S1 O14 109.5(3) . . yes
O13 S1 O14 111.5(3) . . yes
O3 S2 O15 108.3(3) . . yes
O3 S2 O16 110.8(3) . . yes
O3 S2 O5 107.5(2) . 3_665 yes
O15 S2 O16 113.7(3) . . yes
O5 S2 O15 108.4(3) 3_665 . yes
O5 S2 O16 108.1(3) 3_665 . yes
O4 S3 O17 109.3(3) . . yes
O4 S3 O18 108.1(3) . . yes
O4 S3 O19 106.3(3) . . yes
O17 S3 O18 110.7(3) . . yes
O17 S3 O19 110.6(3) . . yes
O18 S3 O19 111.8(3) . . yes
O6 S4 O20 111.7(3) . . yes
O6 S4 O21 109.2(3) . . yes
O6 S4 O10 108.0(3) . 1_455 yes
O20 S4 O21 109.7(3) . . yes
O10 S4 O20 111.1(3) 1_455 . yes
O10 S4 O21 107.0(3) 1_455 . yes
O8 S5 O22 107.7(3) . . yes
O8 S5 O23 104.9(3) . . yes
O8 S5 O24 108.3(3) . . yes
O22 S5 O23 111.5(3) . . yes
O22 S5 O24 111.6(3) . . yes
O23 S5 O24 112.4(3) . . yes
O9 S6 O25 108.2(3) . . yes
O9 S6 O26 105.7(3) . . yes
O9 S6 O11 108.5(2) . 3_766 yes
O25 S6 O26 115.6(3) . . yes
O11 S6 O25 109.1(2) 3_766 . yes
O11 S6 O26 109.6(2) 3_766 . yes
V1 O2 S1 131.3(2) . . yes
V1 O3 S2 128.6(2) . . yes
V1 O4 S3 133.8(3) . . yes
V1 O5 S2 132.9(2) . 3_665 yes
V1 O6 S4 147.6(3) . . yes
V2 O8 S5 135.5(3) . . yes
V2 O9 S6 134.6(3) . . yes
V2 O10 S4 146.7(3) . 1_655 yes
V2 O11 S6 125.3(2) . 3_766 yes
V2 O12 S1 133.3(2) . . yes

loop_
_geom_bond_atom_site_label_1
_geom_bond_atom_site_label_2
_geom_bond_distance
_geom_bond_site_symmetry_2
_geom_bond_publ_flag
V1 O1 1.594(4) . yes
V1 O2 2.014(3) . yes
V1 O3 2.013(5) . yes
V1 O4 2.042(4) . yes
V1 O5 2.066(3) . yes
V1 O6 2.257(4) . yes
V2 O7 1.589(4) . yes
V2 O8 1.976(4) . yes
V2 O9 2.004(5) . yes
V2 O10 2.018(5) . yes
V2 O11 2.067(3) . yes
V2 O12 2.310(4) . yes
S1 O2 1.506(4) . yes
S1 O12 1.475(5) . yes
S1 O13 1.454(5) . yes
S1 O14 1.447(5) . yes
S2 O3 1.499(5) . yes
S2 O15 1.446(5) . yes
S2 O16 1.443(5) . yes
S2 O5 1.498(3) 3_665 yes
S3 O4 1.525(4) . yes
S3 O17 1.449(5) . yes
S3 O18 1.454(5) . yes
S3 O19 1.464(5) . yes
S4 O6 1.477(5) . yes
S4 O20 1.457(4) . yes
S4 O21 1.461(5) . yes
S4 O10 1.490(5) 1_455 yes
S5 O8 1.520(4) . yes
S5 O22 1.439(5) . yes
S5 O23 1.449(5) . yes
S5 O24 1.468(5) . yes
S6 O9 1.519(5) . yes
S6 O25 1.447(4) . yes
S6 O26 1.436(5) . yes
S6 O11 1.504(4) 3_766 yes

loop_
_geom_torsion_atom_site_label_1
_geom_torsion_atom_site_label_2
_geom_torsion_atom_site_label_3
_geom_torsion_atom_site_label_4
_geom_torsion
_geom_torsion_site_symmetry_1
_geom_torsion_site_symmetry_3
_geom_torsion_site_symmetry_4
_geom_torsion_publ_flag
O1 V1 O2 S1 -17.8(3) . . . no
O3 V1 O2 S1 -178.3(3) . . . no
O4 V1 O2 S1 79.9(3) . . . no
O5 V1 O2 S1 -108.4(3) . . . no
O6 V1 O2 S1 164.9(3) . . . no
O1 V1 O3 S2 24.7(4) . . . no
O2 V1 O3 S2 -175.0(3) . . . no
O4 V1 O3 S2 -73.0(3) . . . no
O5 V1 O3 S2 116.6(3) . . . no
O6 V1 O3 S2 -158.3(3) . . . no
O1 V1 O4 S3 -18.4(4) . . . no
O2 V1 O4 S3 -118.7(4) . . . no
O3 V1 O4 S3 85.5(4) . . . no
O6 V1 O4 S3 163.4(4) . . . no
O1 V1 O5 S2 94.6(4) . . 3_665 no
O2 V1 O5 S2 -165.8(4) . . 3_665 no
O3 V1 O5 S2 -8.9(4) . . 3_665 no
O6 V1 O5 S2 -86.9(4) . . 3_665 no
O2 V1 O6 S4 -105.7(5) . . . no
O3 V1 O6 S4 81.4(5) . . . no
O4 V1 O6 S4 -11.5(5) . . . no
O5 V1 O6 S4 171.8(5) . . . no
O7 V2 O8 S5 28.7(4) . . . no
O9 V2 O8 S5 -71.1(4) . . . no
O10 V2 O8 S5 130.7(4) . . . no
O11 V2 O8 S5 -137.1(4) . . . no
O12 V2 O8 S5 -154.6(4) . . . no
O7 V2 O9 S6 30.0(5) . . . no
O8 V2 O9 S6 126.9(4) . . . no
O10 V2 O9 S6 -134.8(5) . . . no
O11 V2 O9 S6 -72.5(4) . . . no
O12 V2 O9 S6 -152.9(4) . . . no
O7 V2 O10 S4 61.0(6) . . 1_655 no
O8 V2 O10 S4 -36.5(5) . . 1_655 no
O9 V2 O10 S4 -134.3(5) . . 1_655 no
O11 V2 O10 S4 164.6(5) . . 1_655 no
O12 V2 O10 S4 -115.7(5) . . 1_655 no
O7 V2 O11 S6 27.7(3) . . 3_766 no
O8 V2 O11 S6 -166.7(4) . . 3_766 no
O9 V2 O11 S6 125.7(3) . . 3_766 no
O10 V2 O11 S6 -73.7(3) . . 3_766 no
O12 V2 O11 S6 -149.3(3) . . 3_766 no
O8 V2 O12 S1 56.4(3) . . . no
O9 V2 O12 S1 -34.9(3) . . . no
O10 V2 O12 S1 152.0(4) . . . no
O11 V2 O12 S1 -117.3(4) . . . no
O12 S1 O2 V1 60.0(3) . . . no
O13 S1 O2 V1 -61.3(4) . . . no
O14 S1 O2 V1 178.5(3) . . . no
O2 S1 O12 V2 -159.8(3) . . . no
O13 S1 O12 V2 -41.2(4) . . . no
O14 S1 O12 V2 83.0(4) . . . no
O15 S2 O3 V1 106.1(3) . . . no
O16 S2 O3 V1 -19.1(4) . . . no
O5 S2 O3 V1 -137.0(3) 3_665 . . no
O3 S2 O5 V1 38.5(4) . 3_665 3_665 no
O15 S2 O5 V1 155.3(3) . 3_665 3_665 no
O16 S2 O5 V1 -81.1(4) . 3_665 3_665 no
O17 S3 O4 V1 9.2(5) . . . no
O18 S3 O4 V1 -111.3(4) . . . no
O19 S3 O4 V1 128.6(4) . . . no
O20 S4 O6 V1 -10.0(6) . . . no
O21 S4 O6 V1 -131.6(5) . . . no
O10 S4 O6 V1 112.4(5) 1_455 . . no
O6 S4 O10 V2 -91.9(5) . 1_455 1_455 no
O20 S4 O10 V2 30.9(6) . 1_455 1_455 no
O21 S4 O10 V2 150.7(5) . 1_455 1_455 no
O22 S5 O8 V2 -71.2(4) . . . no
O23 S5 O8 V2 169.9(4) . . . no
O24 S5 O8 V2 49.6(5) . . . no
O25 S6 O9 V2 -92.3(4) . . . no
O26 S6 O9 V2 143.3(4) . . . no
O11 S6 O9 V2 25.9(5) 3_766 . . no
O9 S6 O11 V2 99.9(3) . 3_766 3_766 no
O25 S6 O11 V2 -142.4(3) . 3_766 3_766 no
O26 S6 O11 V2 -15.0(3) . 3_766 3_766 no
